data_4076712
loop_
_publ_author_name
'Zi, Guofu'
'Li, Hung-Wing'
'Xie, Zuowei'

_publ_section_title
;
 Synthesis, Structural Characterization, and Reactivity of
 Organolanthanide Complexes Derived from a New, Versatile Boron-Bridged
 Ligand,iPr2NB(C9H7)(C2B10H11)&#x2020;
;
_journal_issue 6
_journal_name_full Organometallics
_journal_page_first 1136
_journal_paper_doi 10.1021/om010973n
_journal_volume 21
_journal_year 2002
_chemical_formula_sum 'C51.5 H93.5 B22 Li N2 O4 Sm'
_chemical_formula_weight 1199.90
_chemical_name_systematic
; 
 ? 
;
_space_group_IT_number 2
_symmetry_cell_setting triclinic
_symmetry_space_group_name_Hall '-P 1'
_symmetry_space_group_name_H-M 'P -1'
_atom_sites_solution_hydrogens geom
_atom_sites_solution_primary direct
_atom_sites_solution_secondary difmap
_audit_creation_method SHELXL-97
_cell_angle_alpha 72.506(5)
_cell_angle_beta 81.544(5)
_cell_angle_gamma 89.084(5)
_cell_formula_units_Z 2
_cell_length_a 12.615(3)
_cell_length_b 14.785(3)
_cell_length_c 19.744(4)
_cell_measurement_temperature 293(2)
_cell_volume 3472.5(13)
_computing_cell_refinement 'Bruker SMART CCD Diffractometer'
_computing_data_collection 'Bruker SMART CCD Diffractometer'
_computing_data_reduction 'Bruker SMART CCD Diffractometer'
_computing_molecular_graphics 'Siemens SHELXTL'
_computing_publication_material 'Siemens SHELXTL'
_computing_structure_refinement 'SHELXL-97 (Sheldrick, 1997)'
_computing_structure_solution 'SHELXS-97 (Sheldrick, 1990)'
_diffrn_ambient_temperature 293(2)
_diffrn_measured_fraction_theta_full 0.996
_diffrn_measured_fraction_theta_max 0.996
_diffrn_measurement_device_type 'Bruker SMART CCD Diffractometer'
_diffrn_measurement_method 'omega scan'
_diffrn_radiation_monochromator graphite
_diffrn_radiation_source 'fine-focus sealed tube'
_diffrn_radiation_type MoK\a
_diffrn_radiation_wavelength 0.71073
_diffrn_reflns_av_R_equivalents 0.0773
_diffrn_reflns_av_sigmaI/netI 0.2027
_diffrn_reflns_limit_h_max 14
_diffrn_reflns_limit_h_min -14
_diffrn_reflns_limit_k_max 16
_diffrn_reflns_limit_k_min -16
_diffrn_reflns_limit_l_max 17
_diffrn_reflns_limit_l_min -22
_diffrn_reflns_number 17458
_diffrn_reflns_theta_full 25.00
_diffrn_reflns_theta_max 25.00
_diffrn_reflns_theta_min 1.53
_exptl_absorpt_coefficient_mu 0.885
_exptl_absorpt_correction_T_max 1.0000
_exptl_absorpt_correction_T_min 0.8363
_exptl_absorpt_correction_type SADABS
_exptl_crystal_colour Orange
_exptl_crystal_density_diffrn 1.147
_exptl_crystal_density_method 'not measured'
_exptl_crystal_description Block
_exptl_crystal_F_000 1245
_exptl_crystal_size_max 0.43
_exptl_crystal_size_mid 0.38
_exptl_crystal_size_min 0.33
_refine_diff_density_max 1.244
_refine_diff_density_min -1.106
_refine_diff_density_rms 0.114
_refine_ls_extinction_coef 0.00220(18)
_refine_ls_extinction_expression Fc^*^=kFc[1+0.001xFc^2^\l^3^/sin(2\q)]^-1/4^
_refine_ls_extinction_method SHELXL
_refine_ls_goodness_of_fit_ref 0.934
_refine_ls_hydrogen_treatment mixed
_refine_ls_matrix_type full
_refine_ls_number_parameters 718
_refine_ls_number_reflns 10856
_refine_ls_number_restraints 16
_refine_ls_restrained_S_all 0.937
_refine_ls_R_factor_all 0.1457
_refine_ls_R_factor_gt 0.0695
_refine_ls_shift/su_max 0.142
_refine_ls_shift/su_mean 0.007
_refine_ls_structure_factor_coef Fsqd
_refine_ls_weighting_details 'calc w=1/[\s^2^(Fo^2^)+(0.0766P)^2^+0.0000P] where P=(Fo^2^+2Fc^2^)/3'
_refine_ls_weighting_scheme calc
_refine_ls_wR_factor_gt 0.1518
_refine_ls_wR_factor_ref 0.1884
_reflns_number_gt 5505
_reflns_number_total 10856
_reflns_threshold_expression >2sigma(I)
_cod_data_source_file om010973n.cif
_cod_data_source_block 4b
_cod_depositor_comments
;
The following automatic conversions were performed:

'_symmetry_cell_setting' value 'Triclinic' changed to 'triclinic'
according to /home/saulius/struct/CIF-dictionaries/cif_core.dic
dictionary named 'cif_core.dic' version 2.4.1 from 2010-06-29.

Automatic conversion script
Id: cif_fix_values 1715 2011-07-08 13:25:40Z adriana 
;
_cod_original_cell_volume 3472.4(14)
_cod_original_sg_symbol_H-M P-1
_cod_original_formula_sum 'C51.50 H93.50 B22 Li N2 O4 Sm'
_cod_database_code 4076712

loop_
_symmetry_equiv_pos_as_xyz
'x, y, z'
'-x, -y, -z'

loop_
_atom_site_label
_atom_site_type_symbol
_atom_site_fract_x
_atom_site_fract_y
_atom_site_fract_z
_atom_site_U_iso_or_equiv
_atom_site_adp_type
_atom_site_occupancy
_atom_site_symmetry_multiplicity
_atom_site_calc_flag
_atom_site_refinement_flags
_atom_site_disorder_assembly
_atom_site_disorder_group
Sm1 Sm 0.36172(2) 0.15819(2) 0.211062(16) 0.04096(8) Uani 1 1 d . . .
N1 N 0.2733(4) 0.0674(3) 0.4843(2) 0.0675(17) Uani 1 1 d . . .
N2 N 0.5419(3) 0.2790(3) -0.0506(2) 0.0459(14) Uani 1 1 d . . .
B1 B 0.3017(5) 0.1176(5) 0.4112(3) 0.050(2) Uani 1 1 d . . .
B2 B 0.5173(4) 0.2314(4) 0.0235(3) 0.0367(17) Uani 1 1 d . . .
B3 B 0.4772(5) 0.2370(5) 0.3455(3) 0.057(2) Uani 1 1 d . . .
H3 H 0.5275 0.1751 0.3471 0.068 Uiso 1 1 calc R . .
B4 B 0.4932(6) 0.3379(5) 0.2735(4) 0.067(3) Uani 1 1 d . . .
H4 H 0.5569 0.3441 0.2277 0.080 Uiso 1 1 calc R . .
B5 B 0.3706(7) 0.3856(5) 0.2600(4) 0.079(3) Uani 1 1 d . . .
H5 H 0.3519 0.4237 0.2063 0.095 Uiso 1 1 calc R . .
B6 B 0.2765(6) 0.3077(5) 0.3284(4) 0.066(2) Uani 1 1 d . . .
H6 H 0.1958 0.2922 0.3191 0.079 Uiso 1 1 calc R . .
B7 B 0.4307(6) 0.2758(5) 0.4223(4) 0.069(2) Uani 1 1 d . . .
H7 H 0.4527 0.2403 0.4757 0.083 Uiso 1 1 calc R . .
B8 B 0.5247(7) 0.3443(5) 0.3550(4) 0.081(3) Uani 1 1 d . . .
H8 H 0.6077 0.3535 0.3632 0.098 Uiso 1 1 calc R . .
B9 B 0.4543(8) 0.4358(5) 0.3023(4) 0.091(3) Uani 1 1 d . . .
H12 H 0.4911 0.5070 0.2759 0.109 Uiso 1 1 calc R . .
B10 B 0.3187(7) 0.4209(5) 0.3365(4) 0.087(3) Uani 1 1 d . . .
H10 H 0.2647 0.4808 0.3327 0.105 Uiso 1 1 calc R . .
B11 B 0.3044(7) 0.3187(5) 0.4121(4) 0.074(3) Uani 1 1 d . . .
H11 H 0.2403 0.3116 0.4579 0.089 Uiso 1 1 calc R . .
B12 B 0.4144(7) 0.3973(6) 0.3963(4) 0.088(3) Uani 1 1 d . . .
H12 H 0.4239 0.4415 0.4311 0.106 Uiso 1 1 calc R . .
B23 B 0.5617(5) 0.0446(4) 0.1080(3) 0.047(2) Uani 1 1 d . . .
H23 H 0.4905 0.0133 0.0965 0.056 Uiso 1 1 calc R . .
B24 B 0.6009(6) 0.0093(5) 0.1928(4) 0.064(3) Uani 1 1 d . . .
H24 H 0.5581 -0.0471 0.2380 0.076 Uiso 1 1 calc R . .
B25 B 0.6511(5) 0.1069(5) 0.2078(4) 0.060(2) Uani 1 1 d . . .
H25 H 0.6416 0.1170 0.2613 0.072 Uiso 1 1 calc R . .
B26 B 0.6476(5) 0.2016(5) 0.1298(3) 0.051(2) Uani 1 1 d . . .
H26 H 0.6341 0.2743 0.1323 0.062 Uiso 1 1 calc R . .
B27 B 0.6798(5) 0.0789(4) 0.0440(4) 0.048(2) Uani 1 1 d . . .
H27 H 0.6878 0.0693 -0.0097 0.058 Uiso 1 1 calc R . .
B28 B 0.6815(5) -0.0180(4) 0.1207(3) 0.050(2) Uani 1 1 d . . .
H28 H 0.6903 -0.0907 0.1173 0.061 Uiso 1 1 calc R . .
B29 B 0.7383(5) 0.0216(5) 0.1836(4) 0.056(2) Uani 1 1 d . . .
H29 H 0.7862 -0.0252 0.2214 0.067 Uiso 1 1 calc R . .
B30 B 0.7673(6) 0.1440(5) 0.1447(4) 0.062(2) Uani 1 1 d . . .
H30 H 0.8349 0.1785 0.1577 0.075 Uiso 1 1 calc R . .
B31 B 0.7335(5) 0.1787(4) 0.0591(3) 0.049(2) Uani 1 1 d . . .
H31 H 0.7781 0.2361 0.0155 0.058 Uiso 1 1 calc R . .
B32 B 0.7892(5) 0.0671(5) 0.0904(4) 0.056(2) Uani 1 1 d . . .
H32 H 0.8694 0.0506 0.0676 0.067 Uiso 1 1 calc R . .
O2 O -0.0043(5) 0.3661(5) 0.6480(3) 0.206(4) Uani 1 1 d D B .
O3 O 0.0959(6) 0.5100(4) 0.7179(4) 0.177(3) Uani 1 1 d . . .
O4 O 0.2434(5) 0.3553(5) 0.6713(3) 0.150(3) Uani 1 1 d . . .
O5 O 0.0600(5) 0.2953(3) 0.7989(3) 0.140(3) Uani 1 1 d . . .
Li1 Li 0.1007(16) 0.3782(9) 0.7073(8) 0.147(7) Uani 1 1 d . . .
C102 C 0.0663(7) 0.4342(6) 0.0086(6) 0.063(3) Uiso 0.50 1 d PD . .
H10A H 0.1087 0.3811 0.0174 0.076 Uiso 0.50 1 calc PR . .
C103 C 0.1174(8) 0.5243(6) -0.0193(6) 0.078(4) Uiso 0.50 1 d PD . .
H10B H 0.1901 0.5407 -0.0320 0.094 Uiso 0.50 1 calc PR . .
C101 C -0.0349(7) 0.4217(8) 0.0225(7) 0.085(4) Uiso 0.50 1 d PD . .
H10C H -0.0550 0.3576 0.0391 0.102 Uiso 0.50 1 calc PR . .
C41 C 0.0087(6) 0.3878(9) 0.5733(5) 0.403(13) Uiso 1 1 d D . .
H41A H 0.0441 0.3374 0.5575 0.484 Uiso 0.50 1 calc PR A 1
H41B H 0.0495 0.4468 0.5501 0.484 Uiso 0.50 1 calc PR A 1
H41C H 0.0817 0.3776 0.5542 0.484 Uiso 0.50 1 d PR A 2
H41D H -0.0095 0.4527 0.5507 0.484 Uiso 0.50 1 d PR A 2
C42 C -0.1086(8) 0.3968(13) 0.5583(5) 0.36(2) Uiso 0.50 1 d PD B 1
H42A H -0.1376 0.4575 0.5598 0.435 Uiso 0.50 1 calc PR B 1
H42B H -0.1156 0.3874 0.5126 0.435 Uiso 0.50 1 calc PR B 1
C42' C -0.0703(9) 0.3174(9) 0.5623(4) 0.255(14) Uiso 0.50 1 d PD B 2
H42C H -0.0932 0.3403 0.5155 0.306 Uiso 0.50 1 calc PR B 2
H42D H -0.0397 0.2554 0.5681 0.306 Uiso 0.50 1 calc PR B 2
C43 C -0.1603(6) 0.3153(8) 0.6215(5) 0.335(10) Uiso 1 1 d D . .
H43A H -0.2370 0.3229 0.6314 0.402 Uiso 0.50 1 calc PR B 1
H43B H -0.1475 0.2548 0.6124 0.402 Uiso 0.50 1 calc PR B 1
H43C H -0.2062 0.3686 0.6063 0.402 Uiso 0.50 1 d PR B 2
H43D H -0.2031 0.2569 0.6353 0.402 Uiso 0.50 1 d PR B 2
C44 C -0.1062(9) 0.3222(11) 0.6821(4) 0.432(14) Uiso 1 1 d D B .
H44A H -0.1467 0.3605 0.7084 0.518 Uiso 1 1 calc R . .
H44B H -0.0979 0.2597 0.7150 0.518 Uiso 1 1 calc R . .
C51 C 0.0091(10) 0.5691(9) 0.7261(9) 0.314(10) Uani 1 1 d . . .
H51A H -0.0515 0.5319 0.7576 0.377 Uiso 1 1 calc R . .
H51B H -0.0130 0.6004 0.6799 0.377 Uiso 1 1 calc R . .
C52 C 0.0459(13) 0.6394(8) 0.7570(7) 0.323(8) Uani 1 1 d . . .
H52A H 0.0121 0.6632 0.7929 0.388 Uiso 1 1 calc R . .
C53 C 0.1374(12) 0.6574(9) 0.7200(10) 0.404(12) Uani 1 1 d . . .
H53A H 0.1813 0.6968 0.7369 0.484 Uiso 1 1 calc R . .
H53B H 0.1336 0.6869 0.6694 0.484 Uiso 1 1 calc R . .
C54 C 0.1771(9) 0.5555(8) 0.7351(9) 0.307(9) Uani 1 1 d . . .
H54A H 0.2445 0.5530 0.7051 0.368 Uiso 1 1 calc R . .
H54B H 0.1857 0.5284 0.7851 0.368 Uiso 1 1 calc R . .
C61 C 0.3094(9) 0.2944(10) 0.7134(5) 0.238(8) Uani 1 1 d . . .
H61A H 0.2799 0.2301 0.7279 0.286 Uiso 1 1 calc R . .
H61B H 0.3129 0.3123 0.7564 0.286 Uiso 1 1 calc R . .
C62 C 0.4169(9) 0.2983(9) 0.6732(7) 0.204(6) Uani 1 1 d . . .
H62A H 0.4702 0.3184 0.6969 0.244 Uiso 1 1 calc R . .
H62B H 0.4360 0.2374 0.6666 0.244 Uiso 1 1 calc R . .
C63 C 0.4057(9) 0.3687(9) 0.6056(6) 0.197(6) Uani 1 1 d . . .
H63A H 0.4517 0.4235 0.5991 0.237 Uiso 1 1 calc R . .
H63B H 0.4288 0.3425 0.5665 0.237 Uiso 1 1 calc R . .
C64 C 0.3013(9) 0.3967(11) 0.6033(6) 0.259(8) Uani 1 1 d . . .
H64A H 0.2714 0.3761 0.5677 0.311 Uiso 1 1 calc R . .
H64B H 0.2984 0.4653 0.5906 0.311 Uiso 1 1 calc R . .
C71 C 0.0505(12) 0.2022(7) 0.8087(7) 0.276(8) Uani 1 1 d . . .
H71A H 0.1211 0.1761 0.8029 0.331 Uiso 1 1 calc R . .
H71B H 0.0115 0.1914 0.7728 0.331 Uiso 1 1 calc R . .
C72 C -0.0016(11) 0.1582(7) 0.8745(7) 0.246(8) Uani 1 1 d . . .
H72A H 0.0307 0.0978 0.8944 0.296 Uiso 1 1 calc R . .
H72B H -0.0760 0.1461 0.8719 0.296 Uiso 1 1 calc R . .
C73 C 0.0045(10) 0.2151(9) 0.9174(5) 0.243(7) Uani 1 1 d . . .
H73A H 0.0516 0.1889 0.9527 0.291 Uiso 1 1 calc R . .
H73B H -0.0658 0.2229 0.9421 0.291 Uiso 1 1 calc R . .
C74 C 0.0495(9) 0.3080(7) 0.8654(5) 0.178(5) Uani 1 1 d . . .
H74A H 0.0013 0.3590 0.8680 0.213 Uiso 1 1 calc R . .
H74B H 0.1186 0.3233 0.8760 0.213 Uiso 1 1 calc R . .
C1 C 0.3839(5) 0.2645(4) 0.2909(3) 0.0542(19) Uani 1 1 d . . .
C2 C 0.3468(4) 0.2264(4) 0.3832(3) 0.0548(19) Uani 1 1 d . . .
C4 C 0.3395(7) 0.0619(7) 0.6004(4) 0.151(4) Uani 1 1 d . . .
H4A H 0.4125 0.0625 0.5782 0.226 Uiso 1 1 calc R . .
H4B H 0.3139 -0.0025 0.6230 0.226 Uiso 1 1 calc R . .
H4C H 0.3356 0.0947 0.6359 0.226 Uiso 1 1 calc R . .
C5 C 0.1513(7) 0.1146(6) 0.5765(4) 0.142(4) Uani 1 1 d . . .
H5A H 0.1091 0.1463 0.5401 0.214 Uiso 1 1 calc R . .
H5B H 0.1477 0.1479 0.6117 0.214 Uiso 1 1 calc R . .
H5C H 0.1238 0.0508 0.5993 0.214 Uiso 1 1 calc R . .
C6 C 0.2431(6) -0.0362(5) 0.5119(4) 0.096(3) Uani 1 1 d . . .
H6A H 0.2217 -0.0473 0.5636 0.115 Uiso 1 1 calc R . .
C3 C 0.2685(6) 0.1127(5) 0.5420(3) 0.095(3) Uani 1 1 d . . .
H3A H 0.2954 0.1784 0.5202 0.114 Uiso 1 1 calc R . .
C7 C 0.1473(5) -0.0686(5) 0.4889(4) 0.112(3) Uani 1 1 d . . .
H7A H 0.0892 -0.0273 0.4939 0.167 Uiso 1 1 calc R . .
H7B H 0.1269 -0.1321 0.5183 0.167 Uiso 1 1 calc R . .
H7C H 0.1639 -0.0673 0.4395 0.167 Uiso 1 1 calc R . .
C8 C 0.3371(6) -0.1004(5) 0.5080(4) 0.116(3) Uani 1 1 d . . .
H8A H 0.3962 -0.0779 0.5248 0.174 Uiso 1 1 calc R . .
H8B H 0.3581 -0.1001 0.4592 0.174 Uiso 1 1 calc R . .
H8C H 0.3166 -0.1638 0.5376 0.174 Uiso 1 1 calc R . .
C11 C 0.2957(4) 0.0672(4) 0.3516(3) 0.0476(17) Uani 1 1 d . . .
C12 C 0.3712(5) 0.0082(4) 0.3270(3) 0.0522(19) Uani 1 1 d . . .
H12A H 0.4369 -0.0123 0.3475 0.063 Uiso 1 1 calc R . .
C13 C 0.3306(4) -0.0304(4) 0.2787(3) 0.0572(19) Uani 1 1 d . . .
H13A H 0.3628 -0.0813 0.2609 0.069 Uiso 1 1 calc R . .
C14 C 0.1399(5) -0.0249(4) 0.2434(3) 0.073(2) Uani 1 1 d . . .
H14A H 0.1531 -0.0642 0.2143 0.087 Uiso 1 1 calc R . .
C15 C 0.0417(5) 0.0095(5) 0.2540(4) 0.084(3) Uani 1 1 d . . .
H15A H -0.0130 -0.0082 0.2333 0.100 Uiso 1 1 calc R . .
C16 C 0.0193(5) 0.0721(5) 0.2961(4) 0.078(3) Uani 1 1 d . . .
H16A H -0.0495 0.0948 0.3022 0.094 Uiso 1 1 calc R . .
C17 C 0.0980(5) 0.1000(4) 0.3282(3) 0.067(2) Uani 1 1 d . . .
H17A H 0.0834 0.1426 0.3545 0.080 Uiso 1 1 calc R . .
C18 C 0.2006(4) 0.0625(4) 0.3204(3) 0.0546(19) Uani 1 1 d . . .
C19 C 0.2235(5) -0.0012(4) 0.2767(3) 0.0560(19) Uani 1 1 d . . .
C21 C 0.5476(4) 0.1156(3) 0.1591(3) 0.0426(17) Uani 1 1 d . . .
C22 C 0.5990(4) 0.1604(3) 0.0689(3) 0.0405(16) Uani 1 1 d . . .
C23 C 0.4737(4) 0.3525(4) -0.0918(3) 0.0515(18) Uani 1 1 d . . .
H23A H 0.5112 0.3705 -0.1413 0.062 Uiso 1 1 calc R . .
C24 C 0.3638(5) 0.3168(5) -0.0966(3) 0.081(3) Uani 1 1 d . . .
H24A H 0.3710 0.2598 -0.1104 0.121 Uiso 1 1 calc R . .
H24B H 0.3315 0.3643 -0.1318 0.121 Uiso 1 1 calc R . .
H24C H 0.3195 0.3038 -0.0507 0.121 Uiso 1 1 calc R . .
C25 C 0.4714(5) 0.4409(4) -0.0720(3) 0.070(2) Uani 1 1 d . . .
H25A H 0.5432 0.4599 -0.0702 0.105 Uiso 1 1 calc R . .
H25B H 0.4289 0.4307 -0.0257 0.105 Uiso 1 1 calc R . .
H25C H 0.4408 0.4899 -0.1071 0.105 Uiso 1 1 calc R . .
C26 C 0.6384(5) 0.2637(4) -0.0979(3) 0.061(2) Uani 1 1 d . . .
H26A H 0.6814 0.2187 -0.0665 0.073 Uiso 1 1 calc R . .
C27 C 0.6144(6) 0.2165(5) -0.1541(3) 0.101(3) Uani 1 1 d . . .
H27A H 0.5729 0.1589 -0.1303 0.151 Uiso 1 1 calc R . .
H27B H 0.6806 0.2023 -0.1791 0.151 Uiso 1 1 calc R . .
H27C H 0.5748 0.2590 -0.1877 0.151 Uiso 1 1 calc R . .
C28 C 0.7092(5) 0.3540(4) -0.1325(3) 0.083(3) Uani 1 1 d . . .
H28A H 0.7257 0.3795 -0.0958 0.125 Uiso 1 1 calc R . .
H28B H 0.6717 0.4001 -0.1653 0.125 Uiso 1 1 calc R . .
H28C H 0.7745 0.3390 -0.1581 0.125 Uiso 1 1 calc R . .
C31 C 0.4081(4) 0.2447(3) 0.0671(2) 0.0366(15) Uani 1 1 d . . .
C32 C 0.3807(4) 0.3162(3) 0.0995(3) 0.0469(18) Uani 1 1 d . . .
H32A H 0.4281 0.3703 0.0946 0.056 Uiso 1 1 calc R . .
C33 C 0.2723(4) 0.3090(4) 0.1293(3) 0.0480(17) Uani 1 1 d . . .
H33A H 0.2330 0.3573 0.1467 0.058 Uiso 1 1 calc R . .
C34 C 0.1168(4) 0.1990(4) 0.1198(3) 0.062(2) Uani 1 1 d . . .
H34A H 0.0602 0.2236 0.1439 0.075 Uiso 1 1 calc R . .
C35 C 0.1000(5) 0.1295(4) 0.0914(3) 0.063(2) Uani 1 1 d . . .
H35A H 0.0299 0.1080 0.0951 0.076 Uiso 1 1 calc R . .
C36 C 0.1821(4) 0.0878(4) 0.0568(3) 0.0591(19) Uani 1 1 d . . .
H36A H 0.1661 0.0390 0.0389 0.071 Uiso 1 1 calc R . .
C37 C 0.2855(4) 0.1186(4) 0.0491(3) 0.0485(18) Uani 1 1 d . . .
H37A H 0.3401 0.0897 0.0268 0.058 Uiso 1 1 calc R . .
C38 C 0.3105(4) 0.1934(4) 0.0746(3) 0.0438(16) Uani 1 1 d . . .
C39 C 0.2247(4) 0.2342(4) 0.1117(3) 0.0479(18) Uani 1 1 d . . .

loop_
_atom_site_aniso_label
_atom_site_aniso_U_11
_atom_site_aniso_U_22
_atom_site_aniso_U_33
_atom_site_aniso_U_23
_atom_site_aniso_U_13
_atom_site_aniso_U_12
Sm1 0.04084(15) 0.04085(14) 0.03732(14) -0.00499(11) -0.00758(12) -0.00236(12)
N1 0.075(3) 0.073(3) 0.044(3) -0.006(3) 0.001(3) -0.013(3)
N2 0.047(3) 0.043(2) 0.040(2) -0.004(2) -0.001(2) -0.004(2)
B1 0.039(4) 0.069(4) 0.037(3) -0.007(3) -0.005(3) -0.008(3)
B2 0.036(3) 0.028(3) 0.048(3) -0.015(3) -0.003(3) -0.010(3)
B3 0.049(4) 0.066(4) 0.053(4) -0.015(3) 0.000(3) -0.012(4)
B4 0.085(5) 0.056(4) 0.054(4) -0.012(4) 0.000(4) -0.019(4)
B5 0.132(7) 0.049(4) 0.054(4) -0.012(4) -0.016(5) -0.010(5)
B6 0.071(5) 0.071(5) 0.066(4) -0.029(4) -0.028(4) 0.014(4)
B7 0.086(5) 0.072(4) 0.061(4) -0.028(3) -0.033(4) -0.008(4)
B8 0.084(5) 0.091(5) 0.066(5) -0.019(4) -0.012(4) -0.037(5)
B9 0.150(8) 0.059(4) 0.070(5) -0.022(4) -0.027(5) -0.020(5)
B10 0.108(7) 0.059(4) 0.110(6) -0.043(4) -0.031(5) 0.015(5)
B11 0.092(6) 0.080(5) 0.054(4) -0.030(4) -0.001(4) 0.002(5)
B12 0.141(7) 0.076(5) 0.056(4) -0.025(4) -0.029(5) -0.014(5)
B23 0.034(3) 0.041(3) 0.059(4) -0.010(3) 0.001(3) -0.008(3)
B24 0.059(4) 0.051(4) 0.063(5) 0.005(4) -0.002(4) 0.003(4)
B25 0.065(4) 0.066(4) 0.057(4) -0.027(3) -0.020(4) 0.013(4)
B26 0.052(4) 0.052(4) 0.052(4) -0.023(3) 0.004(3) -0.007(3)
B27 0.041(4) 0.056(4) 0.050(4) -0.020(3) -0.002(3) -0.001(3)
B28 0.047(4) 0.041(3) 0.066(4) -0.017(3) -0.015(3) -0.001(3)
B29 0.045(4) 0.057(4) 0.060(4) -0.004(4) -0.019(3) 0.017(3)
B30 0.052(4) 0.069(4) 0.080(4) -0.039(3) -0.018(4) 0.003(4)
B31 0.039(3) 0.049(4) 0.053(4) -0.012(3) 0.004(3) -0.014(3)
B32 0.039(4) 0.067(4) 0.068(4) -0.031(3) -0.007(3) 0.008(3)
O2 0.252(8) 0.238(7) 0.126(5) -0.051(5) -0.031(6) -0.008(7)
O3 0.172(6) 0.081(4) 0.264(7) -0.053(4) 0.016(6) -0.002(4)
O4 0.177(6) 0.179(5) 0.085(4) -0.034(4) -0.008(4) 0.013(5)
O5 0.222(6) 0.083(3) 0.102(4) -0.026(3) 0.016(4) -0.035(4)
Li1 0.220(17) 0.083(8) 0.126(10) -0.051(8) 0.057(11) -0.004(10)
C51 0.194(10) 0.215(12) 0.59(2) -0.149(14) -0.192(14) 0.121(10)
C52 0.35(2) 0.311(9) 0.410(12) -0.306(7) 0.044(13) -0.032(12)
C53 0.323(17) 0.152(10) 0.67(3) -0.179(13) 0.241(17) -0.052(11)
C54 0.144(10) 0.182(10) 0.62(2) -0.188(12) 0.013(13) -0.035(9)
C61 0.204(12) 0.396(18) 0.104(8) -0.072(10) 0.008(8) -0.017(13)
C62 0.179(11) 0.193(11) 0.226(12) -0.037(10) -0.049(10) 0.047(9)
C63 0.215(12) 0.210(12) 0.137(9) -0.013(9) -0.014(9) -0.002(10)
C64 0.195(11) 0.393(19) 0.129(10) -0.012(11) 0.009(9) 0.138(12)
C71 0.43(2) 0.115(9) 0.206(12) -0.023(9) 0.134(13) -0.013(12)
C72 0.254(14) 0.128(8) 0.365(17) -0.105(10) -0.006(13) -0.006(9)
C73 0.171(10) 0.301(15) 0.116(8) 0.127(9) 0.018(8) 0.017(11)
C74 0.203(10) 0.214(9) 0.129(7) -0.076(7) -0.008(8) -0.060(8)
C1 0.068(4) 0.049(3) 0.042(3) -0.006(3) -0.014(3) -0.007(3)
C2 0.057(4) 0.052(3) 0.047(3) -0.004(3) -0.002(3) 0.001(3)
C4 0.201(9) 0.192(9) 0.062(4) -0.023(5) -0.061(5) -0.003(8)
C5 0.175(8) 0.125(6) 0.110(6) -0.045(5) 0.055(6) -0.013(6)
C6 0.107(6) 0.086(5) 0.069(5) 0.010(4) 0.000(5) -0.011(5)
C3 0.101(5) 0.131(6) 0.049(4) -0.031(4) 0.019(4) -0.022(5)
C7 0.091(5) 0.094(5) 0.116(6) 0.025(5) -0.025(5) -0.033(5)
C8 0.132(7) 0.099(6) 0.101(6) 0.003(5) -0.041(5) 0.018(6)
C11 0.057(3) 0.045(3) 0.029(3) 0.002(3) 0.005(3) -0.011(3)
C12 0.061(4) 0.048(3) 0.038(3) 0.003(3) -0.009(3) 0.003(3)
C13 0.057(4) 0.039(3) 0.072(4) -0.009(3) -0.015(3) -0.005(3)
C14 0.074(4) 0.069(4) 0.067(4) -0.007(3) -0.011(4) -0.024(4)
C15 0.049(4) 0.099(5) 0.096(5) -0.018(4) -0.010(4) -0.027(4)
C16 0.040(3) 0.082(5) 0.089(5) 0.010(4) -0.009(4) -0.017(3)
C17 0.051(4) 0.070(4) 0.065(4) -0.006(3) 0.004(3) 0.002(3)
C18 0.048(3) 0.057(3) 0.046(3) 0.000(3) 0.002(3) -0.014(3)
C19 0.061(4) 0.042(3) 0.062(4) -0.010(3) -0.011(3) -0.017(3)
C21 0.035(3) 0.042(3) 0.042(3) 0.001(3) -0.005(3) 0.008(3)
C22 0.036(3) 0.035(3) 0.045(3) -0.002(2) -0.009(3) -0.006(2)
C23 0.066(4) 0.047(3) 0.034(3) 0.001(3) -0.015(3) -0.005(3)
C24 0.067(4) 0.088(5) 0.081(4) -0.006(4) -0.034(4) 0.017(4)
C25 0.085(4) 0.048(4) 0.066(4) -0.002(3) -0.009(4) 0.005(4)
C26 0.064(4) 0.060(4) 0.048(3) -0.005(3) 0.003(3) -0.002(3)
C27 0.134(6) 0.105(5) 0.071(4) -0.040(4) -0.018(4) 0.037(5)
C28 0.061(4) 0.091(5) 0.072(5) 0.003(4) 0.009(4) -0.003(4)
C31 0.048(3) 0.029(3) 0.033(3) -0.005(2) -0.017(2) 0.005(2)
C32 0.056(3) 0.026(3) 0.044(3) 0.014(3) -0.015(3) 0.001(3)
C33 0.056(3) 0.040(3) 0.046(3) -0.008(3) -0.012(3) 0.012(3)
C34 0.037(3) 0.071(4) 0.070(4) -0.014(3) -0.001(3) 0.003(3)
C35 0.052(3) 0.081(4) 0.061(4) -0.021(3) -0.021(3) -0.006(3)
C36 0.067(4) 0.056(3) 0.065(3) -0.027(3) -0.026(3) -0.006(3)
C37 0.035(3) 0.046(3) 0.057(3) -0.006(3) -0.006(3) -0.008(3)
C38 0.046(3) 0.047(3) 0.035(3) -0.004(2) -0.012(3) -0.007(3)
C39 0.045(3) 0.046(3) 0.046(3) -0.003(3) -0.008(3) 0.004(3)

loop_
_atom_type_symbol
_atom_type_description
_atom_type_scat_dispersion_real
_atom_type_scat_dispersion_imag
_atom_type_scat_source
C C 0.0033 0.0016 'International Tables Vol C Tables 4.2.6.8 and 6.1.1.4'
H H 0.0000 0.0000 'International Tables Vol C Tables 4.2.6.8 and 6.1.1.4'
Li Li -0.0003 0.0001 'International Tables Vol C Tables 4.2.6.8 and 6.1.1.4'
B B 0.0013 0.0007 'International Tables Vol C Tables 4.2.6.8 and 6.1.1.4'
N N 0.0061 0.0033 'International Tables Vol C Tables 4.2.6.8 and 6.1.1.4'
O O 0.0106 0.0060 'International Tables Vol C Tables 4.2.6.8 and 6.1.1.4'
Sm Sm -0.1638 3.4418 'International Tables Vol C Tables 4.2.6.8 and 6.1.1.4'

loop_
_geom_angle_atom_site_label_1
_geom_angle_atom_site_label_2
_geom_angle_atom_site_label_3
_geom_angle
_geom_angle_site_symmetry_1
_geom_angle_site_symmetry_3
C21 Sm1 C1 109.20(18) . .
C21 Sm1 C32 87.17(15) . .
C1 Sm1 C32 87.38(17) . .
C21 Sm1 C33 116.55(15) . .
C1 Sm1 C33 85.08(17) . .
C32 Sm1 C33 30.35(15) . .
C21 Sm1 C12 87.81(16) . .
C1 Sm1 C12 87.50(17) . .
C32 Sm1 C12 171.25(17) . .
C33 Sm1 C12 155.63(16) . .
C21 Sm1 C11 115.86(16) . .
C1 Sm1 C11 68.19(16) . .
C32 Sm1 C11 150.41(17) . .
C33 Sm1 C11 126.45(16) . .
C12 Sm1 C11 30.41(16) . .
C21 Sm1 C13 85.96(16) . .
C1 Sm1 C13 116.61(17) . .
C32 Sm1 C13 155.97(18) . .
C33 Sm1 C13 142.82(17) . .
C12 Sm1 C13 30.22(17) . .
C11 Sm1 C13 50.77(18) . .
C21 Sm1 C31 68.13(15) . .
C1 Sm1 C31 115.31(15) . .
C32 Sm1 C31 30.20(15) . .
C33 Sm1 C31 50.90(15) . .
C12 Sm1 C31 150.79(16) . .
C11 Sm1 C31 174.07(16) . .
C13 Sm1 C31 127.09(17) . .
C21 Sm1 C38 86.22(16) . .
C1 Sm1 C38 133.60(16) . .
C32 Sm1 C38 48.83(16) . .
C33 Sm1 C38 49.89(17) . .
C12 Sm1 C38 137.87(17) . .
C11 Sm1 C38 144.07(16) . .
C13 Sm1 C38 107.69(17) . .
C31 Sm1 C38 30.08(14) . .
C21 Sm1 C39 115.61(16) . .
C1 Sm1 C39 112.33(17) . .
C32 Sm1 C39 49.27(16) . .
C33 Sm1 C39 30.16(16) . .
C12 Sm1 C39 139.47(16) . .
C11 Sm1 C39 124.24(15) . .
C13 Sm1 C39 114.59(17) . .
C31 Sm1 C39 50.40(15) . .
C38 Sm1 C39 30.24(15) . .
C21 Sm1 C18 134.91(16) . .
C1 Sm1 C18 85.86(17) . .
C32 Sm1 C18 136.99(16) . .
C33 Sm1 C18 106.68(16) . .
C12 Sm1 C18 49.54(17) . .
C11 Sm1 C18 30.33(16) . .
C13 Sm1 C18 50.31(17) . .
C31 Sm1 C18 143.76(16) . .
C38 Sm1 C18 114.25(16) . .
C39 Sm1 C18 95.23(16) . .
C21 Sm1 C19 112.98(16) . .
C1 Sm1 C19 114.93(17) . .
C32 Sm1 C19 140.19(17) . .
C33 Sm1 C19 115.10(16) . .
C12 Sm1 C19 48.55(17) . .
C11 Sm1 C19 49.62(17) . .
C13 Sm1 C19 29.61(16) . .
C31 Sm1 C19 125.30(16) . .
C38 Sm1 C19 96.66(16) . .
C39 Sm1 C19 91.01(16) . .
C18 Sm1 C19 30.16(17) . .
B1 N1 C3 122.9(5) . .
B1 N1 C6 124.0(6) . .
C3 N1 C6 113.1(5) . .
B2 N2 C26 125.0(4) . .
B2 N2 C23 124.2(4) . .
C26 N2 C23 110.8(4) . .
N1 B1 C11 120.5(5) . .
N1 B1 C2 123.0(6) . .
C11 B1 C2 116.4(4) . .
N2 B2 C31 121.1(5) . .
N2 B2 C22 123.2(4) . .
C31 B2 C22 115.7(4) . .
C1 B3 C2 61.9(3) . .
C1 B3 B4 60.2(4) . .
C2 B3 B4 108.0(5) . .
C1 B3 B8 107.8(5) . .
C2 B3 B8 104.9(5) . .
B4 B3 B8 59.8(4) . .
C1 B3 B7 107.3(5) . .
C2 B3 B7 57.9(4) . .
B4 B3 B7 105.6(5) . .
B8 B3 B7 57.6(4) . .
C1 B4 B3 58.8(4) . .
C1 B4 B5 60.7(4) . .
B3 B4 B5 109.5(5) . .
C1 B4 B8 108.3(5) . .
B3 B4 B8 61.9(4) . .
B5 B4 B8 110.0(6) . .
C1 B4 B9 107.6(5) . .
B3 B4 B9 109.6(5) . .
B5 B4 B9 60.3(5) . .
B8 B4 B9 60.5(5) . .
B4 B5 C1 59.2(4) . .
B4 B5 B9 60.8(5) . .
C1 B5 B9 106.9(5) . .
B4 B5 B10 107.6(6) . .
C1 B5 B10 106.0(5) . .
B9 B5 B10 59.2(5) . .
B4 B5 B6 105.1(5) . .
C1 B5 B6 56.3(4) . .
B9 B5 B6 107.6(5) . .
B10 B5 B6 61.6(4) . .
C1 B6 C2 62.2(4) . .
C1 B6 B5 59.9(4) . .
C2 B6 B5 107.7(5) . .
C1 B6 B11 107.9(5) . .
C2 B6 B11 57.6(4) . .
B5 B6 B11 106.1(5) . .
C1 B6 B10 106.6(5) . .
C2 B6 B10 104.2(5) . .
B5 B6 B10 58.9(4) . .
B11 B6 B10 58.4(4) . .
C2 B7 B8 107.3(5) . .
C2 B7 B11 59.0(4) . .
B8 B7 B11 110.3(5) . .
C2 B7 B12 108.4(5) . .
B8 B7 B12 62.7(4) . .
B11 B7 B12 61.1(5) . .
C2 B7 B3 58.0(4) . .
B8 B7 B3 60.5(4) . .
B11 B7 B3 106.7(5) . .
B12 B7 B3 110.3(5) . .
B7 B8 B4 107.7(6) . .
B7 B8 B9 106.3(6) . .
B4 B8 B9 59.9(4) . .
B7 B8 B3 61.8(4) . .
B4 B8 B3 58.3(4) . .
B9 B8 B3 106.3(6) . .
B7 B8 B12 58.9(4) . .
B4 B8 B12 107.8(6) . .
B9 B8 B12 59.6(5) . .
B3 B8 B12 108.3(5) . .
B10 B9 B5 61.5(5) . .
B10 B9 B4 107.9(6) . .
B5 B9 B4 58.9(5) . .
B10 B9 B8 109.1(5) . .
B5 B9 B8 108.1(6) . .
B4 B9 B8 59.6(5) . .
B10 B9 B12 60.7(5) . .
B5 B9 B12 110.5(6) . .
B4 B9 B12 109.0(5) . .
B8 B9 B12 61.3(5) . .
B9 B10 B11 106.9(6) . .
B9 B10 B12 60.5(5) . .
B11 B10 B12 59.5(5) . .
B9 B10 B5 59.3(5) . .
B11 B10 B5 107.9(5) . .
B12 B10 B5 108.6(6) . .
B9 B10 B6 106.1(6) . .
B11 B10 B6 59.9(4) . .
B12 B10 B6 107.6(5) . .
B5 B10 B6 59.5(4) . .
C2 B11 B7 59.5(4) . .
C2 B11 B12 107.7(6) . .
B7 B11 B12 59.7(5) . .
C2 B11 B10 107.3(5) . .
B7 B11 B10 107.3(5) . .
B12 B11 B10 60.3(5) . .
C2 B11 B6 58.2(4) . .
B7 B11 B6 106.6(5) . .
B12 B11 B6 109.6(5) . .
B10 B11 B6 61.6(4) . .
B7 B12 B11 59.2(4) . .
B7 B12 B9 105.5(6) . .
B11 B12 B9 106.1(6) . .
B7 B12 B10 106.7(6) . .
B11 B12 B10 60.1(5) . .
B9 B12 B10 58.8(5) . .
B7 B12 B8 58.4(4) . .
B11 B12 B8 105.5(6) . .
B9 B12 B8 59.1(5) . .
B10 B12 B8 105.9(6) . .
C21 B23 C22 62.2(3) . .
C21 B23 B24 59.5(4) . .
C22 B23 B24 107.8(5) . .
C21 B23 B28 108.9(5) . .
C22 B23 B28 106.3(4) . .
B24 B23 B28 60.5(4) . .
C21 B23 B27 109.4(4) . .
C22 B23 B27 58.7(3) . .
B24 B23 B27 107.4(5) . .
B28 B23 B27 59.0(3) . .
C21 B24 B25 60.7(4) . .
C21 B24 B29 110.0(5) . .
B25 B24 B29 62.8(4) . .
C21 B24 B23 57.6(4) . .
B25 B24 B23 108.0(5) . .
B29 B24 B23 109.1(5) . .
C21 B24 B28 107.4(5) . .
B25 B24 B28 111.0(5) . .
B29 B24 B28 60.7(4) . .
B23 B24 B28 60.6(4) . .
B24 B25 C21 59.0(4) . .
B24 B25 B26 106.8(5) . .
C21 B25 B26 59.4(4) . .
B24 B25 B30 106.4(5) . .
C21 B25 B30 106.0(5) . .
B26 B25 B30 59.6(4) . .
B24 B25 B29 59.0(4) . .
C21 B25 B29 105.7(5) . .
B26 B25 B29 107.1(5) . .
B30 B25 B29 59.6(4) . .
C22 B26 C21 61.1(3) . .
C22 B26 B30 106.0(5) . .
C21 B26 B30 106.6(4) . .
C22 B26 B25 108.4(5) . .
C21 B26 B25 59.3(3) . .
B30 B26 B25 60.4(4) . .
C22 B26 B31 59.0(3) . .
C21 B26 B31 108.1(5) . .
B30 B26 B31 59.4(4) . .
B25 B26 B31 108.8(5) . .
C22 B27 B32 107.0(5) . .
C22 B27 B28 106.9(4) . .
B32 B27 B28 61.1(4) . .
C22 B27 B31 58.7(3) . .
B32 B27 B31 60.2(4) . .
B28 B27 B31 108.4(5) . .
C22 B27 B23 58.2(3) . .
B32 B27 B23 108.2(5) . .
B28 B27 B23 60.3(3) . .
B31 B27 B23 105.7(5) . .
B27 B28 B29 107.7(5) . .
B27 B28 B24 107.5(5) . .
B29 B28 B24 58.4(4) . .
B27 B28 B23 60.7(3) . .
B29 B28 B23 105.9(5) . .
B24 B28 B23 58.9(4) . .
B27 B28 B32 59.4(4) . .
B29 B28 B32 60.5(4) . .
B24 B28 B32 106.6(5) . .
B23 B28 B32 107.2(4) . .
B24 B29 B30 105.5(5) . .
B24 B29 B28 61.0(4) . .
B30 B29 B28 107.2(5) . .
B24 B29 B32 108.3(5) . .
B30 B29 B32 60.2(4) . .
B28 B29 B32 60.1(4) . .
B24 B29 B25 58.2(4) . .
B30 B29 B25 59.3(4) . .
B28 B29 B25 107.6(5) . .
B32 B29 B25 108.2(4) . .
B31 B30 B26 60.6(4) . .
B31 B30 B25 109.5(5) . .
B26 B30 B25 60.0(4) . .
B31 B30 B29 108.8(5) . .
B26 B30 B29 108.5(5) . .
B25 B30 B29 61.1(4) . .
B31 B30 B32 60.1(4) . .
B26 B30 B32 108.6(5) . .
B25 B30 B32 109.8(5) . .
B29 B30 B32 60.5(4) . .
C22 B31 B30 106.3(4) . .
C22 B31 B26 58.7(3) . .
B30 B31 B26 60.1(4) . .
C22 B31 B32 106.9(4) . .
B30 B31 B32 61.4(4) . .
B26 B31 B32 109.2(4) . .
C22 B31 B27 59.2(3) . .
B30 B31 B27 107.9(4) . .
B26 B31 B27 107.1(4) . .
B32 B31 B27 59.6(4) . .
B27 B32 B31 60.2(4) . .
B27 B32 B28 59.5(4) . .
B31 B32 B28 107.2(5) . .
B27 B32 B30 106.2(5) . .
B31 B32 B30 58.6(4) . .
B28 B32 B30 106.1(5) . .
B27 B32 B29 107.0(4) . .
B31 B32 B29 106.7(5) . .
B28 B32 B29 59.5(4) . .
B30 B32 B29 59.3(4) . .
C41 O2 C44 112.8(6) . .
C41 O2 Li1 128.1(7) . .
C44 O2 Li1 118.8(6) . .
C54 O3 C51 101.5(9) . .
C54 O3 Li1 125.9(9) . .
C51 O3 Li1 131.3(9) . .
C61 O4 C64 108.7(8) . .
C61 O4 Li1 122.7(7) . .
C64 O4 Li1 128.6(8) . .
C71 O5 C74 107.3(8) . .
C71 O5 Li1 120.2(8) . .
C74 O5 Li1 131.8(7) . .
O5 Li1 O4 110.2(9) . .
O5 Li1 O2 108.1(9) . .
O4 Li1 O2 114.1(8) . .
O5 Li1 O3 106.2(8) . .
O4 Li1 O3 108.8(9) . .
O2 Li1 O3 109.2(9) . .
O5 Li1 C71 24.5(4) . .
O4 Li1 C71 98.8(7) . .
O2 Li1 C71 94.8(7) . .
O3 Li1 C71 130.6(8) . .
C101 C102 C103 123.3(10) . .
C101 C103 C102 100.5(9) 2_565 .
C102 C101 C103 136.1(11) . 2_565
O2 C41 C42' 102.6(7) . .
O2 C41 C42 102.2(7) . .
C42' C41 C42 47.8(9) . .
C43 C42 C41 99.1(8) . .
C43 C42' C41 100.8(8) . .
C44 C43 C42' 104.5(7) . .
C44 C43 C42 103.4(8) . .
C42' C43 C42 48.8(9) . .
O2 C44 C43 104.1(6) . .
O3 C51 C52 107.1(11) . .
C53 C52 C51 98.1(13) . .
C52 C53 C54 98.4(11) . .
O3 C54 C53 102.2(11) . .
O4 C61 C62 110.2(9) . .
C63 C62 C61 101.7(10) . .
C64 C63 C62 111.6(10) . .
C63 C64 O4 107.4(10) . .
O5 C71 C72 110.4(11) . .
O5 C71 Li1 35.3(5) . .
C72 C71 Li1 144.2(10) . .
C71 C72 C73 108.7(11) . .
C72 C73 C74 103.7(9) . .
O5 C74 C73 105.5(9) . .
B6 C1 B3 111.2(5) . .
B6 C1 B4 111.8(5) . .
B3 C1 B4 61.0(4) . .
B6 C1 B5 63.8(4) . .
B3 C1 B5 110.8(5) . .
B4 C1 B5 60.1(4) . .
B6 C1 C2 59.9(3) . .
B3 C1 C2 59.5(3) . .
B4 C1 C2 106.9(4) . .
B5 C1 C2 109.0(4) . .
B6 C1 Sm1 119.8(4) . .
B3 C1 Sm1 118.3(4) . .
B4 C1 Sm1 120.8(4) . .
B5 C1 Sm1 121.2(4) . .
C2 C1 Sm1 122.5(3) . .
B1 C2 B11 129.0(5) . .
B1 C2 B7 126.2(5) . .
B11 C2 B7 61.4(4) . .
B1 C2 B3 112.8(5) . .
B11 C2 B3 113.6(5) . .
B7 C2 B3 64.2(4) . .
B1 C2 B6 117.6(5) . .
B11 C2 B6 64.2(4) . .
B7 C2 B6 113.0(5) . .
B3 C2 B6 108.7(4) . .
B1 C2 C1 111.6(5) . .
B11 C2 C1 109.8(4) . .
B7 C2 C1 109.7(4) . .
B3 C2 C1 58.6(3) . .
B6 C2 C1 57.9(4) . .
C7 C6 N1 117.8(6) . .
C7 C6 C8 112.4(7) . .
N1 C6 C8 113.8(6) . .
N1 C3 C5 109.6(6) . .
N1 C3 C4 112.3(6) . .
C5 C3 C4 110.6(6) . .
C12 C11 C18 107.0(5) . .
C12 C11 B1 128.7(5) . .
C18 C11 B1 123.7(5) . .
C12 C11 Sm1 73.9(3) . .
C18 C11 Sm1 77.9(3) . .
B1 C11 Sm1 121.3(3) . .
C13 C12 C11 110.9(5) . .
C13 C12 Sm1 76.0(3) . .
C11 C12 Sm1 75.7(3) . .
C12 C13 C19 106.6(5) . .
C12 C13 Sm1 73.8(3) . .
C19 C13 Sm1 79.1(3) . .
C15 C14 C19 119.9(7) . .
C14 C15 C16 121.7(7) . .
C17 C16 C15 121.1(6) . .
C16 C17 C18 118.6(6) . .
C17 C18 C11 133.5(6) . .
C17 C18 C19 120.0(6) . .
C11 C18 C19 106.3(5) . .
C17 C18 Sm1 121.2(4) . .
C11 C18 Sm1 71.8(3) . .
C19 C18 Sm1 75.9(3) . .
C13 C19 C14 132.4(6) . .
C13 C19 C18 109.0(5) . .
C14 C19 C18 118.6(5) . .
C13 C19 Sm1 71.3(3) . .
C14 C19 Sm1 122.7(4) . .
C18 C19 Sm1 73.9(3) . .
B23 C21 B24 62.9(4) . .
B23 C21 B25 111.9(4) . .
B24 C21 B25 60.3(4) . .
B23 C21 B26 109.6(4) . .
B24 C21 B26 109.4(4) . .
B25 C21 B26 61.3(3) . .
B23 C21 C22 60.2(3) . .
B24 C21 C22 108.8(4) . .
B25 C21 C22 108.3(4) . .
B26 C21 C22 58.8(3) . .
B23 C21 Sm1 121.5(3) . .
B24 C21 Sm1 122.2(3) . .
B25 C21 Sm1 119.0(4) . .
B26 C21 Sm1 118.8(3) . .
C22 C21 Sm1 122.3(3) . .
B2 C22 B26 114.1(4) . .
B2 C22 B23 119.0(4) . .
B26 C22 B23 108.6(4) . .
B2 C22 B31 125.4(4) . .
B26 C22 B31 62.3(4) . .
B23 C22 B31 112.3(4) . .
B2 C22 B27 128.6(5) . .
B26 C22 B27 112.3(4) . .
B23 C22 B27 63.0(3) . .
B31 C22 B27 62.2(4) . .
B2 C22 C21 112.3(4) . .
B26 C22 C21 60.1(3) . .
B23 C22 C21 57.6(3) . .
B31 C22 C21 110.0(4) . .
B27 C22 C21 109.2(4) . .
C25 C23 N2 113.3(5) . .
C25 C23 C24 113.6(5) . .
N2 C23 C24 114.9(4) . .
N2 C26 C28 112.6(5) . .
N2 C26 C27 114.0(5) . .
C28 C26 C27 111.8(5) . .
C32 C31 C38 105.1(4) . .
C32 C31 B2 128.0(4) . .
C38 C31 B2 126.4(5) . .
C32 C31 Sm1 72.9(3) . .
C38 C31 Sm1 76.4(3) . .
B2 C31 Sm1 121.5(3) . .
C33 C32 C31 111.5(5) . .
C33 C32 Sm1 74.9(3) . .
C31 C32 Sm1 76.9(3) . .
C32 C33 C39 107.4(5) . .
C32 C33 Sm1 74.8(3) . .
C39 C33 Sm1 79.0(3) . .
C35 C34 C39 118.0(5) . .
C34 C35 C36 123.5(5) . .
C37 C36 C35 120.0(6) . .
C36 C37 C38 120.6(5) . .
C37 C38 C31 131.8(5) . .
C37 C38 C39 118.5(5) . .
C31 C38 C39 109.6(5) . .
C37 C38 Sm1 120.8(3) . .
C31 C38 Sm1 73.5(3) . .
C39 C38 Sm1 75.6(3) . .
C33 C39 C34 134.3(5) . .
C33 C39 C38 106.2(5) . .
C34 C39 C38 119.3(5) . .
C33 C39 Sm1 70.8(3) . .
C34 C39 Sm1 122.8(3) . .
C38 C39 Sm1 74.2(3) . .

loop_
_geom_bond_atom_site_label_1
_geom_bond_atom_site_label_2
_geom_bond_distance
_geom_bond_site_symmetry_2
Sm1 C21 2.566(5) .
Sm1 C1 2.582(6) .
Sm1 C32 2.671(4) .
Sm1 C33 2.672(5) .
Sm1 C12 2.683(5) .
Sm1 C11 2.705(5) .
Sm1 C13 2.711(5) .
Sm1 C31 2.722(4) .
Sm1 C38 2.758(5) .
Sm1 C39 2.777(5) .
Sm1 C18 2.785(5) .
Sm1 C19 2.811(5) .
N1 B1 1.406(7) .
N1 C3 1.480(9) .
N1 C6 1.497(8) .
N2 B2 1.408(7) .
N2 C26 1.480(7) .
N2 C23 1.493(6) .
B1 C11 1.580(9) .
B1 C2 1.619(8) .
B2 C31 1.556(7) .
B2 C22 1.625(7) .
B3 C1 1.675(9) .
B3 C2 1.692(8) .
B3 B4 1.713(9) .
B3 B8 1.775(11) .
B3 B7 1.797(10) .
B4 C1 1.699(9) .
B4 B5 1.714(11) .
B4 B8 1.741(11) .
B4 B9 1.746(11) .
B5 C1 1.724(9) .
B5 B9 1.738(12) .
B5 B10 1.775(12) .
B5 B6 1.788(10) .
B6 C1 1.659(9) .
B6 C2 1.694(9) .
B6 B11 1.794(11) .
B6 B10 1.824(11) .
B7 C2 1.690(10) .
B7 B8 1.722(10) .
B7 B11 1.723(11) .
B7 B12 1.731(10) .
B8 B9 1.757(11) .
B8 B12 1.797(12) .
B9 B10 1.737(12) .
B9 B12 1.766(10) .
B10 B11 1.766(10) .
B10 B12 1.770(12) .
B11 C2 1.682(10) .
B11 B12 1.756(12) .
B23 C21 1.651(9) .
B23 C22 1.695(7) .
B23 B24 1.740(10) .
B23 B28 1.770(9) .
B23 B27 1.778(8) .
B24 C21 1.684(8) .
B24 B25 1.707(11) .
B24 B29 1.723(10) .
B24 B28 1.769(10) .
B25 C21 1.713(9) .
B25 B26 1.748(9) .
B25 B30 1.755(9) .
B25 B29 1.787(10) .
B26 C22 1.690(9) .
B26 C21 1.714(8) .
B26 B30 1.741(10) .
B26 B31 1.750(9) .
B27 C22 1.705(8) .
B27 B32 1.744(10) .
B27 B28 1.747(8) .
B27 B31 1.756(9) .
B28 B29 1.764(10) .
B28 B32 1.774(9) .
B29 B30 1.762(9) .
B29 B32 1.782(9) .
B30 B31 1.729(10) .
B30 B32 1.777(10) .
B31 C22 1.696(8) .
B31 B32 1.755(9) .
O2 C41 1.397(10) .
O2 C44 1.427(11) .
O2 Li1 1.94(2) .
O3 C54 1.370(15) .
O3 C51 1.411(13) .
O3 Li1 2.020(16) .
O4 C61 1.388(13) .
O4 C64 1.394(11) .
O4 Li1 1.899(19) .
O5 C71 1.336(12) .
O5 C74 1.370(11) .
O5 Li1 1.857(15) .
Li1 C71 2.781(16) .
C102 C101 1.270(10) .
C102 C103 1.406(11) .
C103 C101 1.300(14) 2_565
C101 C103 1.300(14) 2_565
C41 C42' 1.534(13) .
C41 C42 1.547(12) .
C42 C43 1.523(13) .
C42' C43 1.498(11) .
C43 C44 1.491(12) .
C51 C52 1.466(19) .
C52 C53 1.258(19) .
C53 C54 1.536(16) .
C61 C62 1.460(15) .
C62 C63 1.450(15) .
C63 C64 1.377(16) .
C71 C72 1.340(16) .
C72 C73 1.372(18) .
C73 C74 1.506(13) .
C1 C2 1.731(7) .
C4 C3 1.568(10) .
C5 C3 1.538(10) .
C6 C7 1.486(10) .
C6 C8 1.514(10) .
C11 C12 1.413(8) .
C11 C18 1.438(8) .
C12 C13 1.406(8) .
C13 C19 1.415(8) .
C14 C15 1.344(8) .
C14 C19 1.422(9) .
C15 C16 1.417(10) .
C16 C17 1.384(9) .
C17 C18 1.406(8) .
C18 C19 1.456(8) .
C21 C22 1.729(7) .
C23 C25 1.472(8) .
C23 C24 1.517(8) .
C26 C28 1.535(8) .
C26 C27 1.542(9) .
C31 C32 1.406(7) .
C31 C38 1.422(7) .
C32 C33 1.399(7) .
C33 C39 1.421(8) .
C34 C35 1.342(9) .
C34 C39 1.434(7) .
C35 C36 1.394(8) .
C36 C37 1.361(7) .
C37 C38 1.402(8) .
C38 C39 1.444(7) .
